data_8100998
loop_
_publ_author_name
'Tinant, Bernard'
'Declercq, Jean-Paul'
'Bouillon, Jean-Philippe'
'Portella, Charles'

_publ_section_title
;
Crystal structure of meso 1,7-bis(trimethylsilylcarbonyl)-2,6-dihydroxy-
2,6-bis(trimethylsilyl)-1,2,3,5,6,7-hexahydro-s-indacene, C~26~H~46~O~4~Si~4~
;
_journal_issue 3
_journal_name_full 'Zeitschrift f\"ur Kristallographie - New Crystal Structures'
_journal_page_first 365
_journal_page_last 366
_journal_volume 216
_journal_year 2001
_chemical_formula_moiety 'C26 H46 O4 Si4'
_chemical_formula_structural 'C26 H46 O4 Si4'
_chemical_formula_sum 'C26 H46 O4 Si4'
_chemical_formula_weight 534.99
_space_group_IT_number 14
_symmetry_cell_setting monoclinic
_symmetry_space_group_name_Hall '-P 2ybc'
_symmetry_space_group_name_H-M 'P 1 21/c 1'
_cell_angle_alpha 90.00
_cell_angle_beta 100.45(2)
_cell_angle_gamma 90.00
_cell_formula_units_Z 4
_cell_length_a 10.397(2)
_cell_length_b 18.217(4)
_cell_length_c 17.935(3)
_cell_measurement_temperature 293(2)
_cell_volume 3340.6(11)
_diffrn_ambient_temperature 293(2)
_exptl_crystal_density_diffrn 1.064
_cod_original_sg_symbol_H-M 'P 21/c'
_cod_database_code 8100998

loop_
_symmetry_equiv_pos_as_xyz
'x, y, z'
'-x, y+1/2, -z+1/2'
'-x, -y, -z'
'x, -y-1/2, z-1/2'

loop_
_atom_site_aniso_label
_atom_site_aniso_U_11
_atom_site_aniso_U_22
_atom_site_aniso_U_33
_atom_site_aniso_U_23
_atom_site_aniso_U_13
_atom_site_aniso_U_12
C1 0.061(5) 0.060(5) 0.061(5) 0.000(4) 0.006(4) -0.006(4)
C2 0.054(5) 0.060(5) 0.055(5) 0.000(4) -0.006(4) -0.014(4)
C3 0.037(5) 0.054(5) 0.056(5) 0.000(4) 0.003(4) -0.008(4)
C4 0.062(6) 0.051(4) 0.056(5) 0.010(4) 0.007(4) 0.001(4)
C5 0.057(5) 0.048(4) 0.043(4) 0.003(4) 0.001(4) -0.001(4)
C6 0.052(5) 0.063(5) 0.065(5) -0.005(4) -0.009(4) -0.005(4)
C7 0.065(5) 0.069(5) 0.044(4) -0.006(4) 0.018(4) -0.008(4)
C8 0.074(6) 0.134(7) 0.076(5) -0.033(5) 0.019(5) -0.039(5)
C9 0.060(5) 0.059(5) 0.060(5) -0.013(4) -0.003(5) -0.013(4)
C10 0.060(5) 0.055(4) 0.054(5) -0.005(4) -0.006(4) -0.017(4)
C11 0.054(5) 0.055(5) 0.054(5) -0.001(4) 0.007(4) -0.005(4)
C12 0.062(5) 0.064(5) 0.067(5) -0.004(4) 0.011(4) 0.000(4)
O13 0.093(4) 0.067(3) 0.053(3) 0.008(3) -0.004(3) -0.005(3)
Si14 0.080(2) 0.079(2) 0.088(2) -0.0036(14) 0.0170(14) 0.0107(15)
C15 0.097(6) 0.178(9) 0.130(7) -0.030(6) 0.047(5) -0.007(7)
C16 0.128(8) 0.167(8) 0.148(7) -0.093(7) 0.026(6) -0.006(7)
C17 0.200(11) 0.148(8) 0.194(9) 0.062(7) 0.077(8) 0.105(8)
C18 0.025(4) 0.097(6) 0.073(5) -0.004(4) 0.012(4) -0.015(5)
O19 0.053(3) 0.099(4) 0.132(4) 0.003(3) -0.017(3) -0.011(3)
Si20 0.076(2) 0.0620(15) 0.125(2) 0.0040(15) 0.0147(15) -0.0058(14)
C21 0.106(6) 0.099(6) 0.176(8) 0.045(6) 0.032(6) 0.003(6)
C22 0.090(6) 0.101(6) 0.164(7) 0.008(6) -0.004(5) 0.029(5)
C23 0.130(8) 0.088(6) 0.222(9) -0.045(6) 0.037(7) -0.019(6)
C24 0.054(5) 0.089(6) 0.057(5) -0.017(5) 0.000(4) -0.010(5)
O25 0.119(4) 0.103(4) 0.081(3) -0.024(3) -0.033(3) -0.008(4)
Si26 0.094(2) 0.0685(15) 0.087(2) -0.0060(13) -0.0032(14) -0.0055(15)
C27 0.120(7) 0.079(6) 0.198(8) 0.011(6) -0.007(6) -0.038(6)
C28 0.144(8) 0.103(7) 0.126(7) -0.041(6) 0.016(6) 0.021(6)
C29 0.111(6) 0.092(6) 0.079(5) 0.021(4) 0.004(5) -0.006(5)
O30 0.056(3) 0.074(3) 0.125(4) 0.012(3) -0.001(3) -0.006(3)
Si31 0.109(2) 0.112(2) 0.084(2) 0.024(2) 0.0245(15) -0.015(2)
C32 0.139(8) 0.217(10) 0.074(6) -0.007(6) 0.051(5) 0.004(7)
C33 0.123(8) 0.229(11) 0.131(7) 0.018(7) 0.039(6) -0.077(8)
C34 0.252(13) 0.117(8) 0.184(9) 0.076(7) 0.019(9) 0.000(9)

loop_
_atom_site_label
_atom_site_type_symbol
_atom_site_fract_x
_atom_site_fract_y
_atom_site_fract_z
_atom_site_U_iso_or_equiv
_atom_site_thermal_displace_type
_atom_site_occupancy
_atom_site_calc_flag
_atom_site_refinement_flags
_atom_site_disorder_group
C1 C 0.9593(6) 0.6361(4) 0.3694(4) 0.061(2) Uani 1 d . .
C2 C 0.9914(6) 0.6634(3) 0.4538(3) 0.059(2) Uani 1 d . .
H2 H 1.0414(6) 0.6249(3) 0.4845(3) 0.157(5) Uiso 1 calc R .
C3 C 0.8595(6) 0.6693(3) 0.4767(4) 0.050(2) Uani 1 d . .
C4 C 0.8271(7) 0.7019(3) 0.5396(4) 0.056(2) Uani 1 d . .
H4 H 0.8880(7) 0.7299(3) 0.5720(4) 0.157(5) Uiso 1 calc R .
C5 C 0.7011(7) 0.6921(3) 0.5541(4) 0.050(2) Uani 1 d . .
C6 C 0.6496(6) 0.7182(4) 0.6229(4) 0.062(2) Uani 1 d . .
H6 H 0.6966(6) 0.6927(4) 0.6678(4) 0.157(5) Uiso 1 calc R .
C7 C 0.5031(7) 0.6930(4) 0.6080(3) 0.058(2) Uani 1 d . .
C8 C 0.4867(7) 0.6425(4) 0.5381(4) 0.094(3) Uani 1 d . .
H8A H 0.4750(7) 0.5920(4) 0.5524(4) 0.157(5) Uiso 1 calc R .
H8B H 0.4113(7) 0.6573(4) 0.5009(4) 0.157(5) Uiso 1 calc R .
C9 C 0.6108(7) 0.6506(3) 0.5059(4) 0.062(2) Uani 1 d . .
C10 C 0.6423(7) 0.6193(3) 0.4410(4) 0.059(2) Uani 1 d . .
H10 H 0.5806(7) 0.5927(3) 0.4076(4) 0.157(5) Uiso 1 calc R .
C11 C 0.7685(7) 0.6290(3) 0.4271(4) 0.054(2) Uani 1 d . .
C12 C 0.8279(6) 0.5946(3) 0.3648(3) 0.064(2) Uani 1 d . .
H12A H 0.7723(6) 0.6016(3) 0.3157(3) 0.157(5) Uiso 1 calc R .
H12B H 0.8425(6) 0.5424(3) 0.3735(3) 0.157(5) Uiso 1 calc R .
O13 O 0.9383(4) 0.7011(2) 0.3229(2) 0.0731(14) Uani 1 d . .
H13 H 0.9103(4) 0.6893(2) 0.2788(2) 0.157(5) Uiso 1 calc R .
Si14 Si 1.0903(2) 0.57763(12) 0.33693(12) 0.0823(7) Uani 1 d . .
C15 C 1.2332(7) 0.6342(4) 0.3299(4) 0.132(3) Uani 1 d . .
H15A H 1.2687(7) 0.6542(4) 0.3789(4) 0.157(5) Uiso 1 calc R .
H15B H 1.2077(7) 0.6734(4) 0.2947(4) 0.157(5) Uiso 1 calc R .
H15C H 1.2983(7) 0.6045(4) 0.3127(4) 0.157(5) Uiso 1 calc R .
C16 C 1.0235(8) 0.5397(4) 0.2427(4) 0.148(3) Uani 1 d . .
H16A H 0.9484(8) 0.5100(4) 0.2458(4) 0.157(5) Uiso 1 calc R .
H16B H 1.0889(8) 0.5102(4) 0.2255(4) 0.157(5) Uiso 1 calc R .
H16C H 0.9984(8) 0.5792(4) 0.2076(4) 0.157(5) Uiso 1 calc R .
C17 C 1.1396(9) 0.5033(4) 0.4061(5) 0.175(4) Uani 1 d . .
H17A H 1.0649(9) 0.4735(4) 0.4099(5) 0.157(5) Uiso 1 calc R .
H17B H 1.1743(9) 0.5241(4) 0.4547(5) 0.157(5) Uiso 1 calc R .
H17C H 1.2053(9) 0.4735(4) 0.3895(5) 0.157(5) Uiso 1 calc R .
C18 C 1.0715(6) 0.7329(4) 0.4627(4) 0.064(2) Uani 1 d . .
O19 O 1.1831(5) 0.7285(3) 0.4977(3) 0.099(2) Uani 1 d . .
Si20 Si 1.0221(2) 0.83001(11) 0.42795(13) 0.0882(8) Uani 1 d . .
C21 C 1.1236(7) 0.8500(4) 0.3554(4) 0.126(3) Uani 1 d . .
H21A H 1.0948(7) 0.8202(4) 0.3114(4) 0.157(5) Uiso 1 calc R .
H21B H 1.2135(7) 0.8392(4) 0.3757(4) 0.157(5) Uiso 1 calc R .
H21C H 1.1151(7) 0.9009(4) 0.3416(4) 0.157(5) Uiso 1 calc R .
C22 C 0.8450(6) 0.8460(4) 0.3907(4) 0.122(3) Uani 1 d . .
H22A H 0.7954(6) 0.8352(4) 0.4296(4) 0.157(5) Uiso 1 calc R .
H22B H 0.8167(6) 0.8147(4) 0.3478(4) 0.157(5) Uiso 1 calc R .
H22C H 0.8317(6) 0.8964(4) 0.3756(4) 0.157(5) Uiso 1 calc R .
C23 C 1.0776(8) 0.8874(4) 0.5131(5) 0.146(3) Uani 1 d . .
H23A H 1.0249(8) 0.8770(4) 0.5506(5) 0.157(5) Uiso 1 calc R .
H23B H 1.0692(8) 0.9384(4) 0.4994(5) 0.157(5) Uiso 1 calc R .
H23C H 1.1675(8) 0.8766(4) 0.5335(5) 0.157(5) Uiso 1 calc R .
C24 C 0.6683(6) 0.7994(4) 0.6338(4) 0.068(2) Uani 1 d . .
O25 O 0.7487(5) 0.8201(2) 0.6894(3) 0.107(2) Uani 1 d . .
Si26 Si 0.5858(2) 0.87937(11) 0.57336(12) 0.0856(8) Uani 1 d . .
C27 C 0.7206(7) 0.9467(4) 0.5724(4) 0.137(3) Uani 1 d . .
H27A H 0.7837(7) 0.9262(4) 0.5452(4) 0.157(5) Uiso 1 calc R .
H27B H 0.7621(7) 0.9574(4) 0.6235(4) 0.157(5) Uiso 1 calc R .
H27C H 0.6854(7) 0.9910(4) 0.5479(4) 0.157(5) Uiso 1 calc R .
C28 C 0.4681(7) 0.9218(4) 0.6263(4) 0.125(3) Uani 1 d . .
H28A H 0.5113(7) 0.9325(4) 0.6772(4) 0.157(5) Uiso 1 calc R .
H28B H 0.3971(7) 0.8885(4) 0.6278(4) 0.157(5) Uiso 1 calc R .
H28C H 0.4349(7) 0.9665(4) 0.6016(4) 0.157(5) Uiso 1 calc R .
C29 C 0.5148(6) 0.8557(3) 0.4736(3) 0.096(2) Uani 1 d . .
H29A H 0.5810(6) 0.8339(3) 0.4497(3) 0.157(5) Uiso 1 calc R .
H29B H 0.4823(6) 0.8994(3) 0.4467(3) 0.157(5) Uiso 1 calc R .
H29C H 0.4443(6) 0.8215(3) 0.4728(3) 0.157(5) Uiso 1 calc R .
O30 O 0.4265(4) 0.7586(2) 0.5907(2) 0.0871(15) Uani 1 d . .
H30 H 0.3491(4) 0.7476(2) 0.5781(2) 0.157(5) Uiso 1 calc R .
Si31 Si 0.4534(2) 0.64955(13) 0.69278(12) 0.1005(9) Uani 1 d . .
C32 C 0.4805(7) 0.7180(4) 0.7705(4) 0.140(3) Uani 1 d . .
H32A H 0.5716(7) 0.7307(4) 0.7820(4) 0.157(5) Uiso 1 calc R .
H32B H 0.4542(7) 0.6976(4) 0.8147(4) 0.157(5) Uiso 1 calc R .
H32C H 0.4298(7) 0.7612(4) 0.7550(4) 0.157(5) Uiso 1 calc R .
C33 C 0.2782(7) 0.6225(5) 0.6676(4) 0.159(4) Uani 1 d . .
H33A H 0.2676(7) 0.5872(5) 0.6273(4) 0.157(5) Uiso 1 calc R .
H33B H 0.2261(7) 0.6651(5) 0.6514(4) 0.157(5) Uiso 1 calc R .
H33C H 0.2505(7) 0.6015(5) 0.7111(4) 0.157(5) Uiso 1 calc R .
C34 C 0.5564(9) 0.5666(4) 0.7202(5) 0.187(4) Uani 1 d . .
H34A H 0.5416(9) 0.5315(4) 0.6796(5) 0.157(5) Uiso 1 calc R .
H34B H 0.5336(9) 0.5451(4) 0.7649(5) 0.157(5) Uiso 1 calc R .
H34C H 0.6470(9) 0.5804(4) 0.7302(5) 0.157(5) Uiso 1 calc R .

loop_
_geom_bond_atom_site_label_1
_geom_bond_atom_site_label_2
_geom_bond_distance
_geom_bond_site_symmetry_2
_geom_bond_publ_flag
C1 O13 1.443(6) . ?
C1 C12 1.550(7) . ?
C1 C2 1.570(7) . ?
C1 Si14 1.903(6) . ?
C2 C3 1.505(7) . ?
C2 C18 1.507(8) . ?
C2 H2 0.98 . ?
C3 C4 1.371(7) . ?
C3 C11 1.386(7) . ?
C4 C5 1.393(7) . ?
C4 H4 0.93 . ?
C5 C9 1.380(7) . ?
C5 C6 1.508(7) . ?
C6 C24 1.500(8) . ?
C6 C7 1.567(7) . ?
C6 H6 0.98 . ?
C7 O30 1.439(6) . ?
C7 C8 1.540(7) . ?
C7 Si31 1.867(6) . ?
C8 C9 1.513(8) . ?
C8 H8A 0.97 . ?
C8 H8B 0.97 . ?
C9 C10 1.388(7) . ?
C10 C11 1.391(7) . ?
C10 H10 0.93 . ?
C11 C12 1.508(7) . ?
C12 H12A 0.97 . ?
C12 H12B 0.97 . ?
O13 H13 0.82 . ?
Si14 C15 1.831(7) . ?
Si14 C16 1.842(6) . ?
Si14 C17 1.845(7) . ?
C15 H15A 0.96 . ?
C15 H15B 0.96 . ?
C15 H15C 0.96 . ?
C16 H16A 0.96 . ?
C16 H16B 0.96 . ?
C16 H16C 0.96 . ?
C17 H17A 0.96 . ?
C17 H17B 0.96 . ?
C17 H17C 0.96 . ?
C18 O19 1.217(6) . ?
C18 Si20 1.915(7) . ?
Si20 C21 1.854(7) . ?
Si20 C23 1.855(7) . ?
Si20 C22 1.864(6) . ?
C21 H21A 0.96 . ?
C21 H21B 0.96 . ?
C21 H21C 0.96 . ?
C22 H22A 0.96 . ?
C22 H22B 0.96 . ?
C22 H22C 0.96 . ?
C23 H23A 0.96 . ?
C23 H23B 0.96 . ?
C23 H23C 0.96 . ?
C24 O25 1.238(6) . ?
C24 Si26 1.923(7) . ?
Si26 C28 1.850(7) . ?
Si26 C29 1.859(6) . ?
Si26 C27 1.864(7) . ?
C27 H27A 0.96 . ?
C27 H27B 0.96 . ?
C27 H27C 0.96 . ?
C28 H28A 0.96 . ?
C28 H28B 0.96 . ?
C28 H28C 0.96 . ?
C29 H29A 0.96 . ?
C29 H29B 0.96 . ?
C29 H29C 0.96 . ?
O30 H30 0.82 . ?
Si31 C32 1.854(7) . ?
Si31 C33 1.862(7) . ?
Si31 C34 1.866(8) . ?
C32 H32A 0.96 . ?
C32 H32B 0.96 . ?
C32 H32C 0.96 . ?
C33 H33A 0.96 . ?
C33 H33B 0.96 . ?
C33 H33C 0.96 . ?
C34 H34A 0.96 . ?
C34 H34B 0.96 . ?
C34 H34C 0.96 . ?

loop_
_cod_related_entry_id
_cod_related_entry_database
_cod_related_entry_code
1 ChemSpider 4402128
